data_8105779
loop_
_publ_author_name
'Pang, Haixia'

_publ_section_title
;
 Crystal structure of
 catena-poly[dibromido-{\m2-1,5-dimethyl-2-phenyl-4-((pyridin-4-ylmethylene)amino)-1,2-dihydro-3H-pyrazol-3-one-\k2
 N:O}zinc(II)], C34H32Br4N8O2Zn2
;
_journal_issue 3
_journal_name_full 'Zeitschrift f\"ur Kristallographie - New Crystal Structures'
_journal_page_first 559
_journal_page_last 561
_journal_paper_doi 10.1515/ncrs-2018-0559
_journal_volume 234
_journal_year 2019
_chemical_formula_sum 'C34 H32 Br4 N8 O2 Zn2'
_chemical_formula_weight 1035.05
_space_group_crystal_system triclinic
_space_group_IT_number 2
_space_group_name_Hall '-P 1'
_space_group_name_H-M_alt 'P -1'
_atom_sites_solution_hydrogens geom
_audit_creation_method SHELXL-2014/7
_cell_angle_alpha 101.129(3)
_cell_angle_beta 99.587(3)
_cell_angle_gamma 114.972(3)
_cell_formula_units_Z 2
_cell_length_a 11.441(2)
_cell_length_b 13.422(2)
_cell_length_c 14.370(3)
_cell_measurement_reflns_used 2710
_cell_measurement_temperature 298(2)
_cell_measurement_theta_max 22.37
_cell_measurement_theta_min 2.45
_cell_volume 1884.9(6)
_computing_cell_refinement 'Bruker SAINT'
_computing_data_collection 'Bruker APEX2 [2]'
_computing_data_reduction 'Bruker SAINT'
_computing_molecular_graphics 'Bruker SHELXTL'
_computing_publication_material 'Bruker SHELXTL'
_computing_structure_refinement 'SHELXL-2014/7 (Sheldrick, 2014) [4]'
_computing_structure_solution 'SHELXS-97 (Sheldrick 2008) [3]'
_diffrn_ambient_temperature 298(2)
_diffrn_measured_fraction_theta_full 0.993
_diffrn_measured_fraction_theta_max 0.980
_diffrn_measurement_device_type 'BrukerAPEX-II CCD'
_diffrn_radiation_type MoK\a
_diffrn_radiation_wavelength 0.71073
_diffrn_reflns_av_R_equivalents 0.0491
_diffrn_reflns_av_unetI/netI 0.1026
_diffrn_reflns_Laue_measured_fraction_full 0.993
_diffrn_reflns_Laue_measured_fraction_max 0.980
_diffrn_reflns_limit_h_max 15
_diffrn_reflns_limit_h_min -16
_diffrn_reflns_limit_k_max 19
_diffrn_reflns_limit_k_min -18
_diffrn_reflns_limit_l_max 20
_diffrn_reflns_limit_l_min -20
_diffrn_reflns_number 21243
_diffrn_reflns_point_group_measured_fraction_full 0.993
_diffrn_reflns_point_group_measured_fraction_max 0.980
_diffrn_reflns_theta_full 25.242
_diffrn_reflns_theta_max 30.398
_diffrn_reflns_theta_min 1.504
_exptl_absorpt_coefficient_mu 5.555
_exptl_crystal_colour colorless
_exptl_crystal_density_diffrn 1.824
_exptl_crystal_description block
_exptl_crystal_F_000 1016
_exptl_crystal_size_max 0.150
_exptl_crystal_size_mid 0.120
_exptl_crystal_size_min 0.120
_refine_diff_density_max 0.670
_refine_diff_density_min -0.854
_refine_diff_density_rms 0.138
_refine_ls_extinction_coef .
_refine_ls_extinction_method none
_refine_ls_goodness_of_fit_ref 0.941
_refine_ls_hydrogen_treatment constr
_refine_ls_matrix_type full
_refine_ls_number_parameters 455
_refine_ls_number_reflns 11170
_refine_ls_number_restraints 0
_refine_ls_restrained_S_all 0.941
_refine_ls_R_factor_all 0.1314
_refine_ls_R_factor_gt 0.0510
_refine_ls_shift/su_max 0.001
_refine_ls_shift/su_mean 0.000
_refine_ls_structure_factor_coef Fsqd
_refine_ls_weighting_details 'w=1/[\s^2^(Fo^2^)+(0.0851P)^2^] where P=(Fo^2^+2Fc^2^)/3'
_refine_ls_weighting_scheme calc
_refine_ls_wR_factor_gt 0.1267
_refine_ls_wR_factor_ref 0.1775
_reflns_Friedel_coverage 0.000
_reflns_Friedel_fraction_full .
_reflns_Friedel_fraction_max .
_reflns_number_gt 5513
_reflns_number_total 11170
_reflns_threshold_expression 'I > 2\s(I)'
_cod_data_source_file suppl_ncrs-2018-0559_suppl.cif
_cod_data_source_block mo
_cod_original_cell_volume 1885.0(6)
_cod_database_code 8105779
_shelx_shelxl_version_number 2014/7
_shelx_space_group_comment
;
The symmetry employed for this shelxl refinement is uniquely defined
by the following loop, which should always be used as a source of
symmetry information in preference to the above space-group names.
They are only intended as comments.
;
_shelx_estimated_absorpt_t_min 0.490
_shelx_estimated_absorpt_t_max 0.555
_publcif_funding_html
;
;

loop_
_space_group_symop_operation_xyz
'x, y, z'
'-x, -y, -z'

loop_
_atom_site_label
_atom_site_type_symbol
_atom_site_fract_x
_atom_site_fract_y
_atom_site_fract_z
_atom_site_U_iso_or_equiv
_atom_site_adp_type
_atom_site_occupancy
_atom_site_site_symmetry_order
_atom_site_calc_flag
_atom_site_refinement_flags_posn
_atom_site_refinement_flags_adp
_atom_site_refinement_flags_occupancy
_atom_site_disorder_assembly
_atom_site_disorder_group
Zn1 Zn 0.24662(7) 0.80319(5) 1.55400(5) 0.03551(17) Uani 1 1 d . . . . .
Zn2 Zn 0.27432(6) 0.29887(5) 1.06519(5) 0.03443(17) Uani 1 1 d . . . . .
Br1 Br 0.44189(7) 0.97422(6) 1.64234(6) 0.0688(2) Uani 1 1 d . . . . .
Br2 Br 0.08477(7) 0.70204(6) 1.62802(5) 0.0550(2) Uani 1 1 d . . . . .
Br3 Br 0.34975(8) 0.49227(6) 1.06948(6) 0.0573(2) Uani 1 1 d . . . . .
Br4 Br 0.07811(6) 0.20852(7) 1.11444(5) 0.0561(2) Uani 1 1 d . . . . .
C1 C 0.4311(6) 0.7385(5) 1.4676(4) 0.0419(14) Uani 1 1 d . . . . .
H1 H 0.4888 0.8168 1.4959 0.050 Uiso 1 1 calc R U . . .
C2 C 0.4752(6) 0.6723(5) 1.4145(4) 0.0454(15) Uani 1 1 d . . . . .
H2 H 0.5596 0.7063 1.4041 0.054 Uiso 1 1 calc R U . . .
C3 C 0.3945(6) 0.5550(5) 1.3763(4) 0.0362(13) Uani 1 1 d . . . . .
C4 C 0.2667(6) 0.5094(5) 1.3862(5) 0.0493(16) Uani 1 1 d . . . . .
H4 H 0.2066 0.4319 1.3564 0.059 Uiso 1 1 calc R U . . .
C5 C 0.2278(6) 0.5827(5) 1.4426(5) 0.0457(15) Uani 1 1 d . . . . .
H5 H 0.1435 0.5511 1.4535 0.055 Uiso 1 1 calc R U . . .
C6 C 0.4381(6) 0.4801(5) 1.3189(4) 0.0410(14) Uani 1 1 d . . . . .
H6 H 0.3766 0.4052 1.2812 0.049 Uiso 1 1 calc R U . . .
C7 C 0.6110(6) 0.4594(5) 1.2675(4) 0.0392(13) Uani 1 1 d . . . . .
C8 C 0.5426(5) 0.3554(5) 1.1867(4) 0.0316(12) Uani 1 1 d . . . . .
C9 C 0.7476(6) 0.4997(5) 1.2782(4) 0.0444(15) Uani 1 1 d . . . . .
C10 C 0.8590(7) 0.6046(6) 1.3506(5) 0.0595(19) Uani 1 1 d . . . . .
H10A H 0.9417 0.6016 1.3529 0.089 Uiso 1 1 calc R U . . .
H10B H 0.8437 0.6100 1.4147 0.089 Uiso 1 1 calc R U . . .
H10C H 0.8642 0.6708 1.3315 0.089 Uiso 1 1 calc R U . . .
C11 C 0.8880(6) 0.4443(7) 1.1849(5) 0.0585(19) Uani 1 1 d . . . . .
H11A H 0.9571 0.5216 1.2182 0.088 Uiso 1 1 calc R U . . .
H11B H 0.8722 0.4309 1.1148 0.088 Uiso 1 1 calc R U . . .
H11C H 0.9158 0.3913 1.2042 0.088 Uiso 1 1 calc R U . . .
C12 C 0.6263(6) 0.2467(5) 1.0768(4) 0.0377(13) Uani 1 1 d . . . . .
C13 C 0.6811(7) 0.1787(6) 1.0920(5) 0.0540(17) Uani 1 1 d . . . . .
H13 H 0.7284 0.1886 1.1553 0.065 Uiso 1 1 calc R U . . .
C14 C 0.6665(9) 0.0937(7) 1.0130(8) 0.082(3) Uani 1 1 d . . . . .
H14 H 0.7066 0.0474 1.0221 0.099 Uiso 1 1 calc R U . . .
C15 C 0.5942(9) 0.0778(8) 0.9224(7) 0.080(3) Uani 1 1 d . . . . .
H15 H 0.5815 0.0180 0.8699 0.096 Uiso 1 1 calc R U . . .
C16 C 0.5406(7) 0.1457(6) 0.9062(5) 0.0591(19) Uani 1 1 d . . . . .
H16 H 0.4916 0.1331 0.8427 0.071 Uiso 1 1 calc R U . . .
C17 C 0.5567(6) 0.2347(5) 0.9825(4) 0.0445(15) Uani 1 1 d . . . . .
H17 H 0.5227 0.2846 0.9716 0.053 Uiso 1 1 calc R U . . .
C18 C 0.2824(6) 0.2671(5) 0.8552(5) 0.0437(14) Uani 1 1 d . . . . .
H18 H 0.3305 0.3470 0.8779 0.052 Uiso 1 1 calc R U . . .
C19 C 0.2582(6) 0.2146(5) 0.7588(4) 0.0394(13) Uani 1 1 d . . . . .
H19 H 0.2869 0.2580 0.7162 0.047 Uiso 1 1 calc R U . . .
C20 C 0.1891(5) 0.0934(5) 0.7230(4) 0.0344(12) Uani 1 1 d . . . . .
C21 C 0.1473(6) 0.0354(5) 0.7908(4) 0.0381(13) Uani 1 1 d . . . . .
H21 H 0.1018 -0.0446 0.7711 0.046 Uiso 1 1 calc R U . . .
C22 C 0.1734(6) 0.0965(5) 0.8886(4) 0.0358(12) Uani 1 1 d . . . . .
H22 H 0.1425 0.0562 0.9327 0.043 Uiso 1 1 calc R U . . .
C23 C 0.1627(6) 0.0337(5) 0.6192(5) 0.0435(14) Uani 1 1 d . . . . .
H23 H 0.1238 -0.0461 0.5985 0.052 Uiso 1 1 calc R U . . .
C24 C 0.1831(5) 0.0354(5) 0.4613(4) 0.0312(11) Uani 1 1 d . . . . .
C25 C 0.1666(5) -0.0773(5) 0.4190(4) 0.0344(12) Uani 1 1 d . . . . .
C26 C 0.1967(5) 0.0913(5) 0.3885(4) 0.0360(12) Uani 1 1 d . . . . .
C27 C 0.2180(7) 0.2083(5) 0.3944(5) 0.0548(17) Uani 1 1 d . . . . .
H27A H 0.3034 0.2521 0.3839 0.082 Uiso 1 1 calc R U . . .
H27B H 0.2165 0.2442 0.4585 0.082 Uiso 1 1 calc R U . . .
H27C H 0.1480 0.2051 0.3448 0.082 Uiso 1 1 calc R U . . .
C28 C 0.2412(8) 0.0548(6) 0.2262(5) 0.063(2) Uani 1 1 d . . . . .
H28A H 0.1968 -0.0090 0.1671 0.094 Uiso 1 1 calc R U . . .
H28B H 0.3358 0.0791 0.2431 0.094 Uiso 1 1 calc R U . . .
H28C H 0.2259 0.1173 0.2156 0.094 Uiso 1 1 calc R U . . .
C29 C 0.1597(6) -0.1775(5) 0.2483(4) 0.0337(12) Uani 1 1 d . . . . .
C30 C 0.0645(6) -0.2202(6) 0.1585(5) 0.0482(15) Uani 1 1 d . . . . .
H30 H 0.0080 -0.1882 0.1452 0.058 Uiso 1 1 calc R U . . .
C31 C 0.0553(7) -0.3110(6) 0.0894(5) 0.0554(18) Uani 1 1 d . . . . .
H31 H -0.0068 -0.3400 0.0277 0.067 Uiso 1 1 calc R U . . .
C32 C 0.1373(6) -0.3597(5) 0.1105(4) 0.0448(15) Uani 1 1 d . . . . .
H32 H 0.1285 -0.4225 0.0633 0.054 Uiso 1 1 calc R U . . .
C33 C 0.2308(6) -0.3174(5) 0.1991(5) 0.0430(14) Uani 1 1 d . . . . .
H33 H 0.2862 -0.3504 0.2126 0.052 Uiso 1 1 calc R U . . .
C34 C 0.2427(5) -0.2247(5) 0.2692(4) 0.0342(12) Uani 1 1 d . . . . .
H34 H 0.3066 -0.1945 0.3301 0.041 Uiso 1 1 calc R U . . .
N1 N 0.3078(4) 0.6949(4) 1.4804(3) 0.0348(10) Uani 1 1 d . . . . .
N2 N 0.5617(5) 0.5202(4) 1.3222(4) 0.0432(12) Uani 1 1 d . . . . .
N3 N 0.7649(5) 0.4275(4) 1.2112(4) 0.0414(12) Uani 1 1 d . . . . .
N4 N 0.6419(4) 0.3394(4) 1.1564(3) 0.0372(11) Uani 1 1 d . . . . .
N5 N 0.2403(4) 0.2096(4) 0.9204(3) 0.0321(10) Uani 1 1 d . . . . .
N6 N 0.1920(5) 0.0893(4) 0.5574(3) 0.0408(12) Uani 1 1 d . . . . .
N7 N 0.1889(5) 0.0203(4) 0.3055(4) 0.0372(11) Uani 1 1 d . . . . .
N8 N 0.1746(5) -0.0809(4) 0.3246(3) 0.0357(11) Uani 1 1 d . . . . .
O8 O 0.4182(3) 0.2838(3) 1.1497(3) 0.0359(9) Uani 1 1 d . . . . .
O9 O 0.1437(4) -0.1625(3) 0.4502(3) 0.0377(9) Uani 1 1 d . . . . .

loop_
_atom_site_aniso_label
_atom_site_aniso_U_11
_atom_site_aniso_U_22
_atom_site_aniso_U_33
_atom_site_aniso_U_23
_atom_site_aniso_U_13
_atom_site_aniso_U_12
Zn1 0.0370(4) 0.0315(4) 0.0347(4) 0.0070(3) 0.0101(3) 0.0142(3)
Zn2 0.0318(3) 0.0336(4) 0.0357(3) 0.0087(3) 0.0108(3) 0.0135(3)
Br1 0.0426(4) 0.0529(4) 0.0732(5) -0.0160(4) 0.0005(3) 0.0091(3)
Br2 0.0556(4) 0.0609(4) 0.0525(4) 0.0297(3) 0.0251(3) 0.0217(3)
Br3 0.0710(5) 0.0355(4) 0.0685(5) 0.0150(3) 0.0293(4) 0.0243(3)
Br4 0.0398(4) 0.0745(5) 0.0653(4) 0.0407(4) 0.0250(3) 0.0248(3)
C1 0.027(3) 0.037(3) 0.049(4) 0.002(3) 0.008(3) 0.010(3)
C2 0.039(3) 0.042(4) 0.047(4) 0.006(3) 0.013(3) 0.015(3)
C3 0.036(3) 0.037(3) 0.032(3) 0.003(2) 0.009(2) 0.017(3)
C4 0.036(3) 0.030(3) 0.068(4) 0.007(3) 0.012(3) 0.007(3)
C5 0.039(3) 0.033(3) 0.059(4) 0.007(3) 0.022(3) 0.011(3)
C6 0.037(3) 0.036(3) 0.050(4) 0.011(3) 0.014(3) 0.017(3)
C7 0.043(3) 0.036(3) 0.031(3) 0.003(2) 0.008(3) 0.017(3)
C8 0.023(3) 0.039(3) 0.030(3) 0.009(2) 0.004(2) 0.014(2)
C9 0.042(4) 0.039(3) 0.043(3) 0.010(3) 0.005(3) 0.014(3)
C10 0.041(4) 0.048(4) 0.070(5) 0.004(4) 0.004(3) 0.013(3)
C11 0.035(3) 0.075(5) 0.059(4) 0.019(4) 0.017(3) 0.018(3)
C12 0.040(3) 0.042(3) 0.030(3) 0.006(2) 0.012(2) 0.020(3)
C13 0.057(4) 0.053(4) 0.059(4) 0.019(3) 0.012(3) 0.033(4)
C14 0.067(5) 0.064(5) 0.127(8) 0.009(5) 0.028(6) 0.048(5)
C15 0.071(6) 0.071(6) 0.074(6) -0.016(5) 0.028(5) 0.026(5)
C16 0.046(4) 0.067(5) 0.052(4) -0.002(4) 0.017(3) 0.021(4)
C17 0.035(3) 0.051(4) 0.044(3) 0.017(3) 0.010(3) 0.016(3)
C18 0.046(4) 0.034(3) 0.051(4) 0.014(3) 0.021(3) 0.016(3)
C19 0.036(3) 0.035(3) 0.045(3) 0.017(3) 0.015(3) 0.012(3)
C20 0.030(3) 0.034(3) 0.040(3) 0.006(2) 0.009(2) 0.019(2)
C21 0.047(3) 0.029(3) 0.033(3) 0.004(2) 0.010(3) 0.016(3)
C22 0.036(3) 0.033(3) 0.040(3) 0.012(2) 0.013(2) 0.016(3)
C23 0.046(4) 0.033(3) 0.053(4) 0.006(3) 0.022(3) 0.020(3)
C24 0.034(3) 0.033(3) 0.025(3) 0.005(2) 0.010(2) 0.015(2)
C25 0.033(3) 0.032(3) 0.038(3) 0.013(2) 0.008(2) 0.014(2)
C26 0.030(3) 0.036(3) 0.040(3) 0.009(3) 0.004(2) 0.016(2)
C27 0.058(4) 0.045(4) 0.061(4) 0.012(3) 0.005(3) 0.028(3)
C28 0.103(6) 0.069(5) 0.063(5) 0.044(4) 0.054(5) 0.061(5)
C29 0.038(3) 0.036(3) 0.027(3) 0.008(2) 0.010(2) 0.018(3)
C30 0.043(4) 0.051(4) 0.050(4) 0.012(3) 0.003(3) 0.026(3)
C31 0.056(4) 0.055(4) 0.035(3) 0.005(3) -0.006(3) 0.018(4)
C32 0.044(4) 0.042(4) 0.034(3) 0.000(3) 0.010(3) 0.013(3)
C33 0.035(3) 0.047(4) 0.056(4) 0.020(3) 0.014(3) 0.024(3)
C34 0.033(3) 0.045(3) 0.027(3) 0.009(2) 0.005(2) 0.023(3)
N1 0.032(2) 0.031(3) 0.038(3) 0.007(2) 0.009(2) 0.013(2)
N2 0.032(3) 0.043(3) 0.049(3) 0.002(2) 0.004(2) 0.020(2)
N3 0.032(3) 0.045(3) 0.041(3) 0.007(2) 0.011(2) 0.013(2)
N4 0.027(2) 0.037(3) 0.041(3) 0.004(2) 0.011(2) 0.013(2)
N5 0.033(2) 0.037(3) 0.026(2) 0.0072(19) 0.0077(18) 0.017(2)
N6 0.051(3) 0.042(3) 0.029(2) 0.006(2) 0.014(2) 0.022(2)
N7 0.039(3) 0.037(3) 0.046(3) 0.019(2) 0.016(2) 0.023(2)
N8 0.047(3) 0.040(3) 0.029(2) 0.014(2) 0.014(2) 0.026(2)
O8 0.0177(18) 0.035(2) 0.043(2) 0.0045(17) -0.0003(16) 0.0084(16)
O9 0.053(2) 0.031(2) 0.0256(19) 0.0092(16) 0.0091(17) 0.0169(19)

loop_
_atom_type_symbol
_atom_type_description
_atom_type_scat_dispersion_real
_atom_type_scat_dispersion_imag
_atom_type_scat_source
C C 0.0033 0.0016 'International Tables Vol C Tables 4.2.6.8 and 6.1.1.4'
H H 0.0000 0.0000 'International Tables Vol C Tables 4.2.6.8 and 6.1.1.4'
Br Br -0.2901 2.4595 'International Tables Vol C Tables 4.2.6.8 and 6.1.1.4'
N N 0.0061 0.0033 'International Tables Vol C Tables 4.2.6.8 and 6.1.1.4'
O O 0.0106 0.0060 'International Tables Vol C Tables 4.2.6.8 and 6.1.1.4'
Zn Zn 0.2839 1.4301 'International Tables Vol C Tables 4.2.6.8 and 6.1.1.4'

loop_
_geom_angle_atom_site_label_1
_geom_angle_atom_site_label_2
_geom_angle_atom_site_label_3
_geom_angle
_geom_angle_site_symmetry_1
_geom_angle_site_symmetry_3
O9 Zn1 N1 106.07(17) 1_566 .
O9 Zn1 Br1 107.60(12) 1_566 .
N1 Zn1 Br1 106.31(13) . .
O9 Zn1 Br2 103.42(12) 1_566 .
N1 Zn1 Br2 109.54(13) . .
Br1 Zn1 Br2 122.81(4) . .
O8 Zn2 N5 108.10(17) . .
O8 Zn2 Br3 109.54(11) . .
N5 Zn2 Br3 106.13(13) . .
O8 Zn2 Br4 106.98(11) . .
N5 Zn2 Br4 108.30(13) . .
Br3 Zn2 Br4 117.48(4) . .
N1 C1 C2 122.5(6) . .
N1 C1 H1 118.8 . .
C2 C1 H1 118.8 . .
C1 C2 C3 120.0(6) . .
C1 C2 H2 120.0 . .
C3 C2 H2 120.0 . .
C4 C3 C2 118.1(5) . .
C4 C3 C6 119.8(5) . .
C2 C3 C6 121.9(5) . .
C3 C4 C5 118.7(6) . .
C3 C4 H4 120.6 . .
C5 C4 H4 120.6 . .
N1 C5 C4 122.0(5) . .
N1 C5 H5 119.0 . .
C4 C5 H5 119.0 . .
N2 C6 C3 118.5(5) . .
N2 C6 H6 120.7 . .
C3 C6 H6 120.7 . .
N2 C7 C9 122.4(5) . .
N2 C7 C8 130.7(5) . .
C9 C7 C8 106.6(5) . .
O8 C8 N4 123.1(5) . .
O8 C8 C7 131.5(5) . .
N4 C8 C7 105.2(4) . .
N3 C9 C7 109.1(5) . .
N3 C9 C10 123.6(6) . .
C7 C9 C10 127.3(6) . .
C9 C10 H10A 109.5 . .
C9 C10 H10B 109.5 . .
H10A C10 H10B 109.5 . .
C9 C10 H10C 109.5 . .
H10A C10 H10C 109.5 . .
H10B C10 H10C 109.5 . .
N3 C11 H11A 109.5 . .
N3 C11 H11B 109.5 . .
H11A C11 H11B 109.5 . .
N3 C11 H11C 109.5 . .
H11A C11 H11C 109.5 . .
H11B C11 H11C 109.5 . .
C13 C12 C17 121.5(6) . .
C13 C12 N4 121.6(6) . .
C17 C12 N4 116.8(5) . .
C12 C13 C14 119.2(7) . .
C12 C13 H13 120.4 . .
C14 C13 H13 120.4 . .
C15 C14 C13 119.8(8) . .
C15 C14 H14 120.1 . .
C13 C14 H14 120.1 . .
C16 C15 C14 121.5(8) . .
C16 C15 H15 119.2 . .
C14 C15 H15 119.2 . .
C15 C16 C17 120.7(7) . .
C15 C16 H16 119.6 . .
C17 C16 H16 119.6 . .
C16 C17 C12 117.2(7) . .
C16 C17 H17 121.4 . .
C12 C17 H17 121.4 . .
N5 C18 C19 123.3(6) . .
N5 C18 H18 118.4 . .
C19 C18 H18 118.4 . .
C18 C19 C20 119.7(5) . .
C18 C19 H19 120.2 . .
C20 C19 H19 120.2 . .
C21 C20 C19 116.5(5) . .
C21 C20 C23 122.5(5) . .
C19 C20 C23 121.1(5) . .
C20 C21 C22 120.2(5) . .
C20 C21 H21 119.9 . .
C22 C21 H21 119.9 . .
N5 C22 C21 122.0(5) . .
N5 C22 H22 119.0 . .
C21 C22 H22 119.0 . .
N6 C23 C20 120.8(5) . .
N6 C23 H23 119.6 . .
C20 C23 H23 119.6 . .
C26 C24 N6 122.3(5) . .
C26 C24 C25 107.6(5) . .
N6 C24 C25 130.0(5) . .
O9 C25 N8 121.7(5) . .
O9 C25 C24 133.4(5) . .
N8 C25 C24 104.8(4) . .
N7 C26 C24 108.9(5) . .
N7 C26 C27 121.9(5) . .
C24 C26 C27 129.2(5) . .
C26 C27 H27A 109.5 . .
C26 C27 H27B 109.5 . .
H27A C27 H27B 109.5 . .
C26 C27 H27C 109.5 . .
H27A C27 H27C 109.5 . .
H27B C27 H27C 109.5 . .
N7 C28 H28A 109.5 . .
N7 C28 H28B 109.5 . .
H28A C28 H28B 109.5 . .
N7 C28 H28C 109.5 . .
H28A C28 H28C 109.5 . .
H28B C28 H28C 109.5 . .
C34 C29 C30 121.4(5) . .
C34 C29 N8 117.7(5) . .
C30 C29 N8 120.9(5) . .
C31 C30 C29 118.3(6) . .
C31 C30 H30 120.8 . .
C29 C30 H30 120.8 . .
C30 C31 C32 120.5(6) . .
C30 C31 H31 119.8 . .
C32 C31 H31 119.8 . .
C33 C32 C31 121.0(6) . .
C33 C32 H32 119.5 . .
C31 C32 H32 119.5 . .
C32 C33 C34 119.3(6) . .
C32 C33 H33 120.4 . .
C34 C33 H33 120.4 . .
C29 C34 C33 119.6(5) . .
C29 C34 H34 120.2 . .
C33 C34 H34 120.2 . .
C5 N1 C1 118.3(5) . .
C5 N1 Zn1 122.1(4) . .
C1 N1 Zn1 119.6(4) . .
C6 N2 C7 122.9(5) . .
C9 N3 N4 108.7(5) . .
C9 N3 C11 128.0(5) . .
N4 N3 C11 122.5(5) . .
C8 N4 N3 110.3(4) . .
C8 N4 C12 127.4(5) . .
N3 N4 C12 122.3(4) . .
C22 N5 C18 118.4(5) . .
C22 N5 Zn2 121.4(4) . .
C18 N5 Zn2 120.2(4) . .
C23 N6 C24 121.6(5) . .
C26 N7 N8 108.0(4) . .
C26 N7 C28 125.6(5) . .
N8 N7 C28 121.7(5) . .
C25 N8 N7 110.6(4) . .
C25 N8 C29 127.5(5) . .
N7 N8 C29 121.7(4) . .
C8 O8 Zn2 129.4(4) . .
C25 O9 Zn1 134.8(4) . 1_544

loop_
_geom_bond_atom_site_label_1
_geom_bond_atom_site_label_2
_geom_bond_distance
_geom_bond_site_symmetry_2
Zn1 O9 1.990(4) 1_566
Zn1 N1 2.057(5) .
Zn1 Br1 2.3394(10) .
Zn1 Br2 2.3441(9) .
Zn2 O8 1.985(4) .
Zn2 N5 2.072(4) .
Zn2 Br3 2.3486(10) .
Zn2 Br4 2.3607(9) .
C1 N1 1.340(7) .
C1 C2 1.369(8) .
C1 H1 0.9300 .
C2 C3 1.379(8) .
C2 H2 0.9300 .
C3 C4 1.371(8) .
C3 C6 1.477(8) .
C4 C5 1.415(9) .
C4 H4 0.9300 .
C5 N1 1.326(7) .
C5 H5 0.9300 .
C6 N2 1.272(7) .
C6 H6 0.9300 .
C7 N2 1.374(7) .
C7 C9 1.390(8) .
C7 C8 1.435(7) .
C8 O8 1.276(6) .
C8 N4 1.364(7) .
C9 N3 1.331(8) .
C9 C10 1.472(9) .
C10 H10A 0.9600 .
C10 H10B 0.9600 .
C10 H10C 0.9600 .
C11 N3 1.456(8) .
C11 H11A 0.9600 .
C11 H11B 0.9600 .
C11 H11C 0.9600 .
C12 C13 1.337(8) .
C12 C17 1.395(8) .
C12 N4 1.443(7) .
C13 C14 1.377(11) .
C13 H13 0.9300 .
C14 C15 1.345(13) .
C14 H14 0.9300 .
C15 C16 1.330(12) .
C15 H15 0.9300 .
C16 C17 1.380(9) .
C16 H16 0.9300 .
C17 H17 0.9300 .
C18 N5 1.349(7) .
C18 C19 1.351(8) .
C18 H18 0.9300 .
C19 C20 1.411(8) .
C19 H19 0.9300 .
C20 C21 1.386(7) .
C20 C23 1.463(8) .
C21 C22 1.395(7) .
C21 H21 0.9300 .
C22 N5 1.316(7) .
C22 H22 0.9300 .
C23 N6 1.266(7) .
C23 H23 0.9300 .
C24 C26 1.393(7) .
C24 N6 1.395(6) .
C24 C25 1.435(7) .
C25 O9 1.249(6) .
C25 N8 1.368(7) .
C26 N7 1.339(7) .
C26 C27 1.466(8) .
C27 H27A 0.9600 .
C27 H27B 0.9600 .
C27 H27C 0.9600 .
C28 N7 1.438(7) .
C28 H28A 0.9600 .
C28 H28B 0.9600 .
C28 H28C 0.9600 .
C29 C34 1.371(8) .
C29 C30 1.379(8) .
C29 N8 1.454(7) .
C30 C31 1.368(9) .
C30 H30 0.9300 .
C31 C32 1.379(9) .
C31 H31 0.9300 .
C32 C33 1.358(8) .
C32 H32 0.9300 .
C33 C34 1.381(8) .
C33 H33 0.9300 .
C34 H34 0.9300 .
N3 N4 1.366(6) .
N7 N8 1.385(6) .
O9 Zn1 1.990(4) 1_544

loop_
_geom_hbond_atom_site_label_D
_geom_hbond_atom_site_label_H
_geom_hbond_atom_site_label_A
_geom_hbond_distance_DH
_geom_hbond_distance_HA
_geom_hbond_distance_DA
_geom_hbond_angle_DHA
_geom_hbond_site_symmetry_A
C34 H34 Br1 0.93 3.03 3.538(6) 116.2 2_667
C28 H28C Br4 0.96 2.84 3.722(7) 152.4 1_554
C23 H23 O9 0.93 2.49 3.122(7) 125.4 .
C18 H18 Br3 0.93 2.97 3.585(6) 125.4 .
C17 H17 Br3 0.93 2.95 3.625(6) 130.3 2_667
C13 H13 Br2 0.93 3.13 4.028(7) 163.2 2_668
C11 H11C Br2 0.96 2.92 3.669(7) 135.3 2_668
C6 H6 O8 0.93 2.49 3.121(7) 124.9 .
C5 H5 Br2 0.93 3.11 3.765(6) 128.8 2_568
C4 H4 Br2 0.93 3.12 3.759(6) 127.4 2_568
C1 H1 Br1 0.93 2.97 3.581(6) 125.0 .
C23 H23 O9 0.93 2.49 3.122(7) 125.4 .
C18 H18 Br3 0.93 2.97 3.585(6) 125.4 .
C6 H6 O8 0.93 2.49 3.121(7) 124.9 .

loop_
_geom_torsion_atom_site_label_1
_geom_torsion_atom_site_label_2
_geom_torsion_atom_site_label_3
_geom_torsion_atom_site_label_4
_geom_torsion
_geom_torsion_site_symmetry_1
_geom_torsion_site_symmetry_2
_geom_torsion_site_symmetry_3
_geom_torsion_site_symmetry_4
N1 C1 C2 C3 -3.6(10) . . . .
C1 C2 C3 C4 5.3(9) . . . .
C1 C2 C3 C6 -179.7(6) . . . .
C2 C3 C4 C5 -5.7(9) . . . .
C6 C3 C4 C5 179.2(6) . . . .
C3 C4 C5 N1 4.6(10) . . . .
C4 C3 C6 N2 -170.3(6) . . . .
C2 C3 C6 N2 14.8(9) . . . .
N2 C7 C8 O8 -8.8(11) . . . .
C9 C7 C8 O8 177.1(6) . . . .
N2 C7 C8 N4 175.5(6) . . . .
C9 C7 C8 N4 1.4(6) . . . .
N2 C7 C9 N3 -175.4(6) . . . .
C8 C7 C9 N3 -0.7(7) . . . .
N2 C7 C9 C10 4.5(10) . . . .
C8 C7 C9 C10 179.3(6) . . . .
C17 C12 C13 C14 -1.1(10) . . . .
N4 C12 C13 C14 -178.0(6) . . . .
C12 C13 C14 C15 -2.1(12) . . . .
C13 C14 C15 C16 2.9(14) . . . .
C14 C15 C16 C17 -0.5(13) . . . .
C15 C16 C17 C12 -2.6(10) . . . .
C13 C12 C17 C16 3.4(9) . . . .
N4 C12 C17 C16 -179.5(5) . . . .
N5 C18 C19 C20 -2.0(9) . . . .
C18 C19 C20 C21 1.3(8) . . . .
C18 C19 C20 C23 -179.2(5) . . . .
C19 C20 C21 C22 0.4(8) . . . .
C23 C20 C21 C22 -179.0(5) . . . .
C20 C21 C22 N5 -1.7(9) . . . .
C21 C20 C23 N6 173.9(6) . . . .
C19 C20 C23 N6 -5.5(9) . . . .
C26 C24 C25 O9 -175.5(6) . . . .
N6 C24 C25 O9 7.5(11) . . . .
C26 C24 C25 N8 1.5(6) . . . .
N6 C24 C25 N8 -175.5(5) . . . .
N6 C24 C26 N7 177.6(5) . . . .
C25 C24 C26 N7 0.3(6) . . . .
N6 C24 C26 C27 -1.7(9) . . . .
C25 C24 C26 C27 -179.0(6) . . . .
C34 C29 C30 C31 -0.7(9) . . . .
N8 C29 C30 C31 179.8(6) . . . .
C29 C30 C31 C32 1.5(10) . . . .
C30 C31 C32 C33 -1.5(10) . . . .
C31 C32 C33 C34 0.5(9) . . . .
C30 C29 C34 C33 -0.3(9) . . . .
N8 C29 C34 C33 179.3(5) . . . .
C32 C33 C34 C29 0.3(9) . . . .
C4 C5 N1 C1 -2.8(9) . . . .
C4 C5 N1 Zn1 175.6(5) . . . .
C2 C1 N1 C5 2.2(9) . . . .
C2 C1 N1 Zn1 -176.2(5) . . . .
C3 C6 N2 C7 -176.6(5) . . . .
C9 C7 N2 C6 -174.0(6) . . . .
C8 C7 N2 C6 12.7(10) . . . .
C7 C9 N3 N4 -0.3(7) . . . .
C10 C9 N3 N4 179.7(6) . . . .
C7 C9 N3 C11 169.3(6) . . . .
C10 C9 N3 C11 -10.7(10) . . . .
O8 C8 N4 N3 -177.7(5) . . . .
C7 C8 N4 N3 -1.6(6) . . . .
O8 C8 N4 C12 3.9(9) . . . .
C7 C8 N4 C12 -179.9(5) . . . .
C9 N3 N4 C8 1.2(6) . . . .
C11 N3 N4 C8 -169.0(6) . . . .
C9 N3 N4 C12 179.7(5) . . . .
C11 N3 N4 C12 9.4(8) . . . .
C13 C12 N4 C8 -122.5(7) . . . .
C17 C12 N4 C8 60.4(8) . . . .
C13 C12 N4 N3 59.3(8) . . . .
C17 C12 N4 N3 -117.8(6) . . . .
C21 C22 N5 C18 1.2(8) . . . .
C21 C22 N5 Zn2 178.7(4) . . . .
C19 C18 N5 C22 0.7(9) . . . .
C19 C18 N5 Zn2 -176.9(5) . . . .
C20 C23 N6 C24 171.9(5) . . . .
C26 C24 N6 C23 170.8(6) . . . .
C25 C24 N6 C23 -12.6(9) . . . .
C24 C26 N7 N8 -1.9(6) . . . .
C27 C26 N7 N8 177.4(5) . . . .
C24 C26 N7 C28 -157.8(6) . . . .
C27 C26 N7 C28 21.5(9) . . . .
O9 C25 N8 N7 174.7(5) . . . .
C24 C25 N8 N7 -2.7(6) . . . .
O9 C25 N8 C29 -0.3(9) . . . .
C24 C25 N8 C29 -177.7(5) . . . .
C26 N7 N8 C25 3.0(6) . . . .
C28 N7 N8 C25 160.0(6) . . . .
C26 N7 N8 C29 178.3(5) . . . .
C28 N7 N8 C29 -24.7(8) . . . .
C34 C29 N8 C25 -56.4(8) . . . .
C30 C29 N8 C25 123.1(6) . . . .
C34 C29 N8 N7 129.1(5) . . . .
C30 C29 N8 N7 -51.4(8) . . . .
N4 C8 O8 Zn2 -110.6(5) . . . .
C7 C8 O8 Zn2 74.4(7) . . . .
N8 C25 O9 Zn1 115.4(5) . . . 1_544
C24 C25 O9 Zn1 -68.1(9) . . . 1_544
